data_7008628
loop_
_publ_author_name
'McGrath, Thomas D.'
'Stone, F Gordon A'
'Sukcharoenphon, Kengkaj'

_publ_section_title
;
 Substitution, cage functionalization, and oxidation of the
 charge-compensated triruthenium monocarbollide cluster complex
 [1-SMe2-2,2-(CO)2-7,11-(mu-H)2-2,7,11-{Ru2(CO)6}-closo-2,1-RuCB10H8].
;
_journal_issue 15
_journal_name_full 'Dalton transactions (Cambridge, England : 2003)'
_journal_page_first 2500
_journal_page_last 2507
_journal_paper_doi 10.1039/b505243b
_journal_year 2005
_chemical_formula_sum 'C22.25 H36.5 B10 Cl0.5 O7 Ru3 S'
_chemical_formula_weight 877.11
_chemical_name_systematic
;
?
;
_space_group_IT_number 15
_symmetry_cell_setting monoclinic
_symmetry_space_group_name_Hall '-C 2yc'
_symmetry_space_group_name_H-M 'C 1 2/c 1'
_atom_sites_solution_hydrogens geom
_atom_sites_solution_primary direct
_atom_sites_solution_secondary difmap
_audit_creation_method SHELXL-97
_cell_angle_alpha 90.00
_cell_angle_beta 113.840(7)
_cell_angle_gamma 90.00
_cell_formula_units_Z 8
_cell_length_a 42.274(6)
_cell_length_b 10.7571(17)
_cell_length_c 17.195(3)
_cell_measurement_reflns_used 6012
_cell_measurement_temperature 110(2)
_cell_measurement_theta_max 26.16
_cell_measurement_theta_min 2.37
_cell_volume 7152(2)
_computing_cell_refinement 'Bruker APEX2 (Bruker, 2003)'
_computing_data_collection 'Bruker APEX2 (Bruker, 2003)'
_computing_data_reduction 'Bruker APEX2 (Bruker, 2003)'
_computing_molecular_graphics 'Bruker SHELXTL (Bruker, 2000)'
_computing_publication_material 'Bruker SHELXTL (Bruker, 2000)'
_computing_structure_refinement 'Bruker SHELXTL (Bruker, 2000)'
_computing_structure_solution 'Bruker SHELXTL (Bruker, 2000)'
_diffrn_ambient_temperature 110(2)
_diffrn_measured_fraction_theta_full 0.992
_diffrn_measured_fraction_theta_max 0.878
_diffrn_measurement_device_type 'Bruker-Nonius X8 Apex CCD area detector'
_diffrn_measurement_method 'phi and omega scans'
_diffrn_radiation_monochromator graphite
_diffrn_radiation_source 'fine-focus sealed tube'
_diffrn_radiation_type MoK\a
_diffrn_radiation_wavelength 0.71073
_diffrn_reflns_av_R_equivalents 0.0674
_diffrn_reflns_av_sigmaI/netI 0.0689
_diffrn_reflns_limit_h_max 61
_diffrn_reflns_limit_h_min -60
_diffrn_reflns_limit_k_max 15
_diffrn_reflns_limit_k_min -15
_diffrn_reflns_limit_l_max 24
_diffrn_reflns_limit_l_min -25
_diffrn_reflns_number 69779
_diffrn_reflns_theta_full 27.50
_diffrn_reflns_theta_max 32.48
_diffrn_reflns_theta_min 2.23
_exptl_absorpt_coefficient_mu 1.383
_exptl_absorpt_correction_T_max 0.916
_exptl_absorpt_correction_T_min 0.807
_exptl_absorpt_correction_type multi-scan
_exptl_absorpt_process_details 'SADABS (Bruker, 2003)'
_exptl_crystal_colour red
_exptl_crystal_density_diffrn 1.629
_exptl_crystal_density_method 'not measured'
_exptl_crystal_description block
_exptl_crystal_F_000 3460
_exptl_crystal_size_max 0.14
_exptl_crystal_size_mid 0.08
_exptl_crystal_size_min 0.06
_refine_diff_density_max 1.839
_refine_diff_density_min -1.192
_refine_diff_density_rms 0.136
_refine_ls_extinction_method none
_refine_ls_goodness_of_fit_ref 1.022
_refine_ls_hydrogen_treatment mixed
_refine_ls_matrix_type full
_refine_ls_number_parameters 424
_refine_ls_number_reflns 11335
_refine_ls_number_restraints 2
_refine_ls_restrained_S_all 1.023
_refine_ls_R_factor_all 0.0814
_refine_ls_R_factor_gt 0.0399
_refine_ls_shift/su_max 0.001
_refine_ls_shift/su_mean 0.000
_refine_ls_structure_factor_coef Fsqd
_refine_ls_weighting_details 'calc w=1/[\s^2^(Fo^2^)+(0.0425P)^2^+4.0305P] where P=(Fo^2^+2Fc^2^)/3'
_refine_ls_weighting_scheme calc
_refine_ls_wR_factor_gt 0.0819
_refine_ls_wR_factor_ref 0.0928
_reflns_number_gt 7600
_reflns_number_total 11335
_reflns_threshold_expression >2sigma(I)
_cod_data_source_file b505243b.txt
_cod_data_source_block 10
_cod_depositor_comments
;
The following automatic conversions were performed:
'_symmetry_cell_setting' value 'Monoclinic' changed to 'monoclinic'
according to '/home/saulius/struct/CIF-dictionaries/cif_core.dic'
dictionary named 'cif_core.dic' version 2.4.1 from 2010-06-29.

Automatic conversion script
Id: cif_fix_enum 1527 2010-12-29 10:47:43Z saulius 
;
_cod_original_cell_volume 7152.1(19)
_cod_original_sg_symbol_H-M 'C2/c '
_cod_original_formula_sum 'C22.25 H36.50 B10 Cl0.50 O7 Ru3 S'
_cod_database_code 7008628

loop_
_symmetry_equiv_pos_as_xyz
'x, y, z'
'-x, y, -z+1/2'
'x+1/2, y+1/2, z'
'-x+1/2, y+1/2, -z+1/2'
'-x, -y, -z'
'x, -y, z-1/2'
'-x+1/2, -y+1/2, -z'
'x+1/2, -y+1/2, z-1/2'

loop_
_atom_site_label
_atom_site_type_symbol
_atom_site_fract_x
_atom_site_fract_y
_atom_site_fract_z
_atom_site_U_iso_or_equiv
_atom_site_adp_type
_atom_site_occupancy
_atom_site_symmetry_multiplicity
_atom_site_calc_flag
_atom_site_refinement_flags
_atom_site_disorder_assembly
_atom_site_disorder_group
Ru1 Ru 0.150697(6) 0.88014(2) 0.388960(14) 0.01710(6) Uani 1 1 d . . .
Ru2 Ru 0.078002(6) 0.92792(3) 0.287473(16) 0.02278(7) Uani 1 1 d . . .
Ru3 Ru 0.110238(6) 0.77842(3) 0.221981(16) 0.02219(7) Uani 1 1 d . . .
C1 C 0.19978(7) 0.9937(3) 0.45194(17) 0.0183(6) Uani 1 1 d . . .
B3 B 0.16355(8) 1.0825(3) 0.3859(2) 0.0198(7) Uani 1 1 d . . .
H3 H 0.1463 1.1384 0.4076 0.024 Uiso 1 1 calc R . .
B4 B 0.20772(8) 1.1308(3) 0.4132(2) 0.0196(7) Uani 1 1 d . . .
H4 H 0.2183 1.2157 0.4530 0.023 Uiso 1 1 calc R . .
B5 B 0.23428(8) 0.9977(3) 0.4235(2) 0.0205(7) Uani 1 1 d . . .
H5 H 0.2621 0.9955 0.4693 0.025 Uiso 1 1 calc R . .
B6 B 0.20685(8) 0.8630(3) 0.4037(2) 0.0188(7) Uani 1 1 d . . .
H6 H 0.2175 0.7734 0.4373 0.023 Uiso 1 1 calc R . .
B7 B 0.14850(8) 1.0064(3) 0.2826(2) 0.0168(7) Uani 1 1 d . . .
B8 B 0.17652(8) 1.1400(3) 0.3056(2) 0.0199(7) Uani 1 1 d . . .
H8 H 0.1667 1.2314 0.2738 0.024 Uiso 1 1 calc R . .
B9 B 0.21964(8) 1.0880(4) 0.3287(2) 0.0202(7) Uani 1 1 d . . .
H9 H 0.2379 1.1454 0.3112 0.024 Uiso 1 1 calc R . .
B10 B 0.21963(8) 0.9218(4) 0.3240(2) 0.0202(7) Uani 1 1 d . . .
H10 H 0.2382 0.8696 0.3045 0.024 Uiso 1 1 calc R . .
B11 B 0.17620(8) 0.8676(3) 0.2929(2) 0.0191(7) Uani 1 1 d . . .
B12 B 0.18378(8) 1.0098(3) 0.2502(2) 0.0182(7) Uani 1 1 d . . .
H12 H 0.1785 1.0158 0.1811 0.022 Uiso 1 1 calc R . .
C11 C 0.15429(9) 0.7108(4) 0.4232(2) 0.0304(8) Uani 1 1 d . . .
O11 O 0.15991(8) 0.6091(3) 0.44642(19) 0.0503(8) Uani 1 1 d . . .
C12 C 0.12950(8) 0.9234(3) 0.4643(2) 0.0259(7) Uani 1 1 d . . .
O12 O 0.12071(6) 0.9520(3) 0.51719(15) 0.0384(6) Uani 1 1 d . . .
C13 C 0.06484(8) 1.0523(4) 0.3526(2) 0.0310(8) Uani 1 1 d . . .
O13 O 0.05613(7) 1.1196(3) 0.39022(17) 0.0437(7) Uani 1 1 d . . .
C14 C 0.03234(8) 0.9052(3) 0.2053(2) 0.0292(8) Uani 1 1 d . . .
O14 O 0.00420(6) 0.8809(3) 0.16107(15) 0.0389(6) Uani 1 1 d . . .
C15 C 0.07306(8) 0.7861(4) 0.3473(2) 0.0367(9) Uani 1 1 d . . .
O15 O 0.06887(7) 0.7015(3) 0.38403(18) 0.0471(7) Uani 1 1 d . . .
C16 C 0.07050(8) 0.7482(3) 0.1218(2) 0.0296(8) Uani 1 1 d . . .
O16 O 0.04546(6) 0.7265(3) 0.06349(17) 0.0455(7) Uani 1 1 d . . .
C17 C 0.10526(9) 0.6242(4) 0.2563(2) 0.0352(9) Uani 1 1 d . . .
O17 O 0.10118(8) 0.5241(3) 0.27843(18) 0.0500(8) Uani 1 1 d . . .
C21 C 0.10986(7) 1.0150(3) 0.21527(19) 0.0221(7) Uani 1 1 d . . .
H21 H 0.1036(8) 0.971(3) 0.160(2) 0.027 Uiso 1 1 d . . .
C22 C 0.08716(7) 1.1082(3) 0.2169(2) 0.0238(7) Uani 1 1 d . . .
H22A H 0.1000 1.1732 0.2597 0.029 Uiso 1 1 calc R . .
C23 C 0.05847(8) 1.1684(3) 0.1403(2) 0.0300(8) Uani 1 1 d . . .
C24 C 0.02942(9) 1.2183(4) 0.1644(3) 0.0425(10) Uani 1 1 d . . .
H24A H 0.0113 1.2560 0.1143 0.064 Uiso 1 1 calc R . .
H24B H 0.0389 1.2811 0.2093 0.064 Uiso 1 1 calc R . .
H24C H 0.0196 1.1497 0.1850 0.064 Uiso 1 1 calc R . .
C25 C 0.04324(9) 1.0836(4) 0.0621(2) 0.0347(8) Uani 1 1 d . . .
H25A H 0.0251 1.1284 0.0158 0.052 Uiso 1 1 calc R . .
H25B H 0.0334 1.0093 0.0767 0.052 Uiso 1 1 calc R . .
H25C H 0.0615 1.0590 0.0440 0.052 Uiso 1 1 calc R . .
C26 C 0.07640(9) 1.2787(4) 0.1174(2) 0.0391(9) Uani 1 1 d . . .
H26A H 0.0596 1.3225 0.0680 0.059 Uiso 1 1 calc R . .
H26B H 0.0954 1.2477 0.1038 0.059 Uiso 1 1 calc R . .
H26C H 0.0856 1.3358 0.1658 0.059 Uiso 1 1 calc R . .
C31 C 0.16527(7) 0.7470(3) 0.2361(2) 0.0204(6) Uani 1 1 d . . .
H31 H 0.1722(8) 0.663(3) 0.262(2) 0.024 Uiso 1 1 d . . .
C32 C 0.14628(8) 0.7440(3) 0.1490(2) 0.0241(7) Uani 1 1 d . . .
H32 H 0.1398(8) 0.819(3) 0.117(2) 0.029 Uiso 1 1 d . . .
C33 C 0.14495(9) 0.6332(3) 0.0917(2) 0.0296(8) Uani 1 1 d . . .
C34 C 0.14492(16) 0.5075(4) 0.1318(3) 0.0756(18) Uani 1 1 d . . .
H34A H 0.1647 0.5023 0.1869 0.113 Uiso 1 1 calc R . .
H34B H 0.1466 0.4415 0.0944 0.113 Uiso 1 1 calc R . .
H34C H 0.1234 0.4975 0.1399 0.113 Uiso 1 1 calc R . .
C35 C 0.11405(10) 0.6452(5) 0.0056(3) 0.0600(14) Uani 1 1 d . . .
H35A H 0.1135 0.5733 -0.0300 0.090 Uiso 1 1 calc R . .
H35B H 0.1163 0.7215 -0.0227 0.090 Uiso 1 1 calc R . .
H35C H 0.0926 0.6483 0.0146 0.090 Uiso 1 1 calc R . .
C36 C 0.17788(9) 0.6463(3) 0.0755(2) 0.0328(8) Uani 1 1 d . . .
H36A H 0.1982 0.6385 0.1294 0.049 Uiso 1 1 calc R . .
H36B H 0.1781 0.7279 0.0503 0.049 Uiso 1 1 calc R . .
H36C H 0.1784 0.5809 0.0363 0.049 Uiso 1 1 calc R . .
S S 0.208420(18) 1.00277(8) 0.56364(4) 0.02054(16) Uani 1 1 d . . .
C41 C 0.25018(9) 1.0731(4) 0.6200(2) 0.0412(10) Uani 1 1 d . . .
H41A H 0.2551 1.0778 0.6807 0.062 Uiso 1 1 calc R . .
H41B H 0.2502 1.1571 0.5979 0.062 Uiso 1 1 calc R . .
H41C H 0.2680 1.0228 0.6120 0.062 Uiso 1 1 calc R . .
C42 C 0.21857(9) 0.8477(3) 0.6045(2) 0.0317(8) Uani 1 1 d . . .
H42A H 0.1980 0.7953 0.5794 0.048 Uiso 1 1 calc R . .
H42B H 0.2263 0.8491 0.6664 0.048 Uiso 1 1 calc R . .
H42C H 0.2370 0.8140 0.5900 0.048 Uiso 1 1 calc R . .
C100 C -0.0225(4) 1.4729(16) 0.1722(10) 0.046(4) Uani 0.25 1 d PD . .
H10A H -0.0152 1.3849 0.1825 0.055 Uiso 0.25 1 calc PR . .
H10B H -0.0481 1.4735 0.1426 0.055 Uiso 0.25 1 calc PR . .
Cl1 Cl -0.0064(4) 1.5330(11) 0.1051(10) 0.196(5) Uani 0.25 1 d PD . .
Cl2 Cl -0.0114(4) 1.5444(14) 0.2717(12) 0.253(9) Uani 0.25 1 d PD . .

loop_
_atom_site_aniso_label
_atom_site_aniso_U_11
_atom_site_aniso_U_22
_atom_site_aniso_U_33
_atom_site_aniso_U_23
_atom_site_aniso_U_13
_atom_site_aniso_U_12
Ru1 0.01560(11) 0.02568(14) 0.01383(11) 0.00150(10) 0.00989(9) -0.00031(9)
Ru2 0.01430(11) 0.03672(17) 0.01978(13) -0.00288(11) 0.00945(10) -0.00266(10)
Ru3 0.02061(12) 0.03007(16) 0.02054(13) -0.00580(11) 0.01313(10) -0.00758(10)
C1 0.0164(13) 0.0297(18) 0.0095(13) 0.0008(12) 0.0061(11) 0.0014(12)
B3 0.0179(15) 0.0258(19) 0.0179(16) 0.0010(14) 0.0095(13) -0.0010(14)
B4 0.0178(15) 0.029(2) 0.0128(15) 0.0002(14) 0.0073(13) -0.0036(14)
B5 0.0151(15) 0.030(2) 0.0180(17) -0.0003(15) 0.0084(13) -0.0021(14)
B6 0.0165(15) 0.027(2) 0.0157(16) -0.0001(14) 0.0089(13) -0.0002(13)
B7 0.0181(15) 0.0222(19) 0.0139(15) 0.0010(13) 0.0105(13) 0.0009(13)
B8 0.0183(16) 0.028(2) 0.0144(16) 0.0006(14) 0.0079(13) -0.0015(14)
B9 0.0144(15) 0.034(2) 0.0117(15) -0.0022(14) 0.0053(12) -0.0036(14)
B10 0.0159(15) 0.031(2) 0.0154(16) 0.0019(14) 0.0080(13) -0.0007(14)
B11 0.0186(15) 0.026(2) 0.0141(15) 0.0003(14) 0.0080(13) 0.0000(14)
B12 0.0153(15) 0.027(2) 0.0153(16) -0.0008(14) 0.0087(13) -0.0035(13)
C11 0.0303(17) 0.042(2) 0.0231(17) 0.0050(16) 0.0155(14) -0.0037(16)
O11 0.0608(19) 0.0370(17) 0.0532(19) 0.0180(14) 0.0229(15) -0.0018(14)
C12 0.0171(14) 0.043(2) 0.0216(16) -0.0032(15) 0.0114(13) -0.0033(14)
O12 0.0244(12) 0.073(2) 0.0247(13) -0.0065(12) 0.0170(10) -0.0003(12)
C13 0.0192(15) 0.049(2) 0.0256(18) -0.0009(16) 0.0093(14) 0.0011(15)
O13 0.0349(14) 0.065(2) 0.0365(15) -0.0123(14) 0.0196(12) 0.0087(13)
C14 0.0246(17) 0.045(2) 0.0232(17) -0.0044(15) 0.0155(14) -0.0036(15)
O14 0.0196(12) 0.0671(19) 0.0307(13) -0.0070(13) 0.0109(11) -0.0119(11)
C15 0.0202(16) 0.061(3) 0.0311(19) -0.0094(19) 0.0121(15) -0.0039(16)
O15 0.0441(16) 0.059(2) 0.0468(17) 0.0120(14) 0.0278(14) -0.0086(14)
C16 0.0282(17) 0.039(2) 0.0277(18) -0.0098(15) 0.0175(15) -0.0077(15)
O16 0.0286(13) 0.069(2) 0.0360(15) -0.0193(14) 0.0105(12) -0.0079(13)
C17 0.0370(19) 0.048(3) 0.0284(19) -0.0091(17) 0.0209(16) -0.0035(17)
O17 0.075(2) 0.0388(17) 0.0503(18) -0.0015(14) 0.0397(16) -0.0182(15)
C21 0.0165(14) 0.0346(19) 0.0172(15) -0.0019(14) 0.0087(12) -0.0031(13)
C22 0.0179(14) 0.0319(19) 0.0230(16) -0.0016(14) 0.0098(13) -0.0047(13)
C23 0.0199(15) 0.038(2) 0.0291(18) 0.0030(16) 0.0070(13) 0.0005(14)
C24 0.0267(18) 0.055(3) 0.041(2) 0.003(2) 0.0093(16) 0.0093(17)
C25 0.0257(17) 0.047(2) 0.0256(18) 0.0023(17) 0.0045(14) -0.0038(16)
C26 0.0318(19) 0.040(2) 0.040(2) 0.0056(18) 0.0088(17) 0.0000(17)
C31 0.0191(14) 0.0242(18) 0.0226(16) -0.0001(13) 0.0134(12) 0.0000(12)
C32 0.0209(15) 0.0301(19) 0.0254(17) -0.0053(14) 0.0136(13) -0.0053(13)
C33 0.0337(18) 0.032(2) 0.0303(18) -0.0139(15) 0.0207(15) -0.0123(15)
C34 0.156(6) 0.032(3) 0.079(4) -0.025(2) 0.089(4) -0.036(3)
C35 0.033(2) 0.094(4) 0.048(3) -0.045(3) 0.0117(19) -0.007(2)
C36 0.0339(18) 0.032(2) 0.041(2) -0.0134(16) 0.0248(17) -0.0049(15)
S 0.0207(3) 0.0319(5) 0.0116(3) 0.0014(3) 0.0092(3) 0.0023(3)
C41 0.036(2) 0.069(3) 0.0138(16) -0.0081(17) 0.0055(14) -0.0195(19)
C42 0.042(2) 0.039(2) 0.0181(16) 0.0072(15) 0.0161(15) 0.0136(16)
C100 0.043(9) 0.041(10) 0.050(10) -0.004(8) 0.015(8) -0.005(8)
Cl1 0.203(13) 0.160(10) 0.286(16) 0.036(11) 0.160(13) 0.026(9)
Cl2 0.138(14) 0.266(16) 0.31(2) 0.041(17) 0.038(13) 0.029(10)

loop_
_atom_type_symbol
_atom_type_description
_atom_type_scat_dispersion_real
_atom_type_scat_dispersion_imag
_atom_type_scat_source
C C 0.0033 0.0016 'International Tables Vol C Tables 4.2.6.8 and 6.1.1.4'
H H 0.0000 0.0000 'International Tables Vol C Tables 4.2.6.8 and 6.1.1.4'
B B 0.0013 0.0007 'International Tables Vol C Tables 4.2.6.8 and 6.1.1.4'
O O 0.0106 0.0060 'International Tables Vol C Tables 4.2.6.8 and 6.1.1.4'
S S 0.1246 0.1234 'International Tables Vol C Tables 4.2.6.8 and 6.1.1.4'
Cl Cl 0.1484 0.1585 'International Tables Vol C Tables 4.2.6.8 and 6.1.1.4'
Ru Ru -1.2594 0.8363 'International Tables Vol C Tables 4.2.6.8 and 6.1.1.4'

loop_
_geom_angle_atom_site_label_1
_geom_angle_atom_site_label_2
_geom_angle_atom_site_label_3
_geom_angle
_geom_angle_site_symmetry_1
_geom_angle_site_symmetry_3
_geom_angle_publ_flag
C11 Ru1 C12 91.41(15) . . ?
C11 Ru1 B7 143.29(13) . . ?
C12 Ru1 B7 121.91(13) . . ?
C11 Ru1 B3 160.84(14) . . ?
C12 Ru1 B3 87.94(14) . . ?
B7 Ru1 B3 47.75(12) . . ?
C11 Ru1 C1 115.12(13) . . ?
C12 Ru1 C1 97.73(12) . . ?
B7 Ru1 C1 78.03(11) . . ?
B3 Ru1 C1 46.19(11) . . ?
C11 Ru1 B6 86.50(13) . . ?
C12 Ru1 B6 134.05(12) . . ?
B7 Ru1 B6 80.72(12) . . ?
B3 Ru1 B6 80.28(13) . . ?
C1 Ru1 B6 44.28(11) . . ?
C11 Ru1 B11 99.38(13) . . ?
C12 Ru1 B11 169.16(14) . . ?
B7 Ru1 B11 48.12(12) . . ?
B3 Ru1 B11 81.53(12) . . ?
C1 Ru1 B11 76.82(11) . . ?
B6 Ru1 B11 46.59(12) . . ?
C11 Ru1 Ru3 83.45(10) . . ?
C12 Ru1 Ru3 120.93(9) . . ?
B7 Ru1 Ru3 66.95(9) . . ?
B3 Ru1 Ru3 113.17(9) . . ?
C1 Ru1 Ru3 137.35(7) . . ?
B6 Ru1 Ru3 104.43(8) . . ?
B11 Ru1 Ru3 61.91(8) . . ?
C11 Ru1 Ru2 106.77(10) . . ?
C12 Ru1 Ru2 72.00(9) . . ?
B7 Ru1 Ru2 73.64(8) . . ?
B3 Ru1 Ru2 91.24(9) . . ?
C1 Ru1 Ru2 137.17(8) . . ?
B6 Ru1 Ru2 151.53(8) . . ?
B11 Ru1 Ru2 105.48(8) . . ?
Ru3 Ru1 Ru2 54.086(10) . . ?
C14 Ru2 C15 89.92(15) . . ?
C14 Ru2 C13 94.32(14) . . ?
C15 Ru2 C13 96.91(15) . . ?
C14 Ru2 C21 106.54(12) . . ?
C15 Ru2 C21 144.52(13) . . ?
C13 Ru2 C21 112.47(13) . . ?
C14 Ru2 C22 92.92(13) . . ?
C15 Ru2 C22 177.15(13) . . ?
C13 Ru2 C22 83.01(13) . . ?
C21 Ru2 C22 34.06(11) . . ?
C14 Ru2 Ru3 98.60(10) . . ?
C15 Ru2 Ru3 86.00(11) . . ?
C13 Ru2 Ru3 166.77(9) . . ?
C21 Ru2 Ru3 60.98(8) . . ?
C22 Ru2 Ru3 93.45(8) . . ?
C14 Ru2 Ru1 159.95(11) . . ?
C15 Ru2 Ru1 81.57(10) . . ?
C13 Ru2 Ru1 104.67(9) . . ?
C21 Ru2 Ru1 72.32(7) . . ?
C22 Ru2 Ru1 95.69(7) . . ?
Ru3 Ru2 Ru1 62.885(13) . . ?
C17 Ru3 C16 87.79(16) . . ?
C17 Ru3 C31 94.48(14) . . ?
C16 Ru3 C31 124.69(12) . . ?
C17 Ru3 H21 167.2(8) . . ?
C16 Ru3 H21 80.6(8) . . ?
C31 Ru3 H21 96.5(8) . . ?
C17 Ru3 C32 102.44(14) . . ?
C16 Ru3 C32 90.86(12) . . ?
C31 Ru3 C32 34.75(11) . . ?
H21 Ru3 C32 83.1(8) . . ?
C17 Ru3 C21 159.32(12) . . ?
C16 Ru3 C21 98.28(13) . . ?
C31 Ru3 C21 98.14(10) . . ?
H21 Ru3 C21 22.9(8) . . ?
C32 Ru3 C21 97.24(11) . . ?
C17 Ru3 Ru2 105.84(11) . . ?
C16 Ru3 Ru2 94.14(10) . . ?
C31 Ru3 Ru2 136.99(8) . . ?
H21 Ru3 Ru2 70.0(8) . . ?
C32 Ru3 Ru2 151.43(9) . . ?
C21 Ru3 Ru2 54.21(6) . . ?
C17 Ru3 Ru1 97.11(11) . . ?
C16 Ru3 Ru1 157.14(10) . . ?
C31 Ru3 Ru1 77.34(8) . . ?
H21 Ru3 Ru1 91.7(8) . . ?
C32 Ru3 Ru1 109.67(8) . . ?
C21 Ru3 Ru1 70.00(7) . . ?
Ru2 Ru3 Ru1 63.029(13) . . ?
B4 C1 B5 62.79(19) . . ?
B4 C1 B6 114.7(2) . . ?
B5 C1 B6 63.22(19) . . ?
B4 C1 B3 62.55(18) . . ?
B5 C1 B3 114.7(2) . . ?
B6 C1 B3 113.9(2) . . ?
B4 C1 S 112.4(2) . . ?
B5 C1 S 118.14(19) . . ?
B6 C1 S 123.9(2) . . ?
B3 C1 S 113.76(19) . . ?
B4 C1 Ru1 124.38(18) . . ?
B5 C1 Ru1 126.58(19) . . ?
B6 C1 Ru1 68.51(15) . . ?
B3 C1 Ru1 66.31(15) . . ?
S C1 Ru1 106.82(13) . . ?
C1 B3 B8 103.1(2) . . ?
C1 B3 B4 56.95(18) . . ?
B8 B3 B4 59.64(18) . . ?
C1 B3 B7 104.7(2) . . ?
B8 B3 B7 59.89(18) . . ?
B4 B3 B7 107.4(2) . . ?
C1 B3 Ru1 67.50(15) . . ?
B8 B3 Ru1 120.3(2) . . ?
B4 B3 Ru1 120.4(2) . . ?
B7 B3 Ru1 66.11(16) . . ?
C1 B4 B9 105.1(3) . . ?
C1 B4 B5 58.83(18) . . ?
B9 B4 B5 59.95(19) . . ?
C1 B4 B8 105.8(2) . . ?
B9 B4 B8 60.28(18) . . ?
B5 B4 B8 108.6(2) . . ?
C1 B4 B3 60.50(18) . . ?
B9 B4 B3 108.5(2) . . ?
B5 B4 B3 109.7(2) . . ?
B8 B4 B3 59.65(18) . . ?
C1 B5 B10 105.0(2) . . ?
C1 B5 B9 104.7(2) . . ?
B10 B5 B9 60.6(2) . . ?
C1 B5 B4 58.37(18) . . ?
B10 B5 B4 108.3(2) . . ?
B9 B5 B4 59.89(19) . . ?
C1 B5 B6 58.48(18) . . ?
B10 B5 B6 59.83(19) . . ?
B9 B5 B6 107.9(2) . . ?
B4 B5 B6 107.2(2) . . ?
C1 B6 B10 104.3(2) . . ?
C1 B6 B5 58.31(18) . . ?
B10 B6 B5 59.13(19) . . ?
C1 B6 B11 107.1(2) . . ?
B10 B6 B11 59.61(18) . . ?
B5 B6 B11 107.9(2) . . ?
C1 B6 Ru1 67.21(14) . . ?
B10 B6 Ru1 120.6(2) . . ?
B5 B6 Ru1 121.0(2) . . ?
B11 B6 Ru1 67.34(14) . . ?
C21 B7 B12 121.1(2) . . ?
C21 B7 B8 120.5(3) . . ?
B12 B7 B8 59.72(18) . . ?
C21 B7 B3 122.6(2) . . ?
B12 B7 B3 106.7(2) . . ?
B8 B7 B3 59.16(18) . . ?
C21 B7 B11 122.8(3) . . ?
B12 B7 B11 58.32(18) . . ?
B8 B7 B11 106.6(2) . . ?
B3 B7 B11 108.0(2) . . ?
C21 B7 Ru1 108.8(2) . . ?
B12 B7 Ru1 119.9(2) . . ?
B8 B7 Ru1 119.72(19) . . ?
B3 B7 Ru1 66.14(15) . . ?
B11 B7 Ru1 67.72(15) . . ?
B4 B8 B3 60.72(18) . . ?
B4 B8 B12 107.1(2) . . ?
B3 B8 B12 108.2(3) . . ?
B4 B8 B9 59.59(18) . . ?
B3 B8 B9 108.8(2) . . ?
B12 B8 B9 59.69(18) . . ?
B4 B8 B7 109.1(2) . . ?
B3 B8 B7 60.95(19) . . ?
B12 B8 B7 59.83(18) . . ?
B9 B8 B7 108.6(3) . . ?
B4 B9 B5 60.16(19) . . ?
B4 B9 B12 107.8(2) . . ?
B5 B9 B12 108.1(2) . . ?
B4 B9 B10 107.5(2) . . ?
B5 B9 B10 59.3(2) . . ?
B12 B9 B10 60.61(19) . . ?
B4 B9 B8 60.13(18) . . ?
B5 B9 B8 108.7(2) . . ?
B12 B9 B8 60.09(19) . . ?
B10 B9 B8 108.7(2) . . ?
B5 B10 B6 61.04(19) . . ?
B5 B10 B11 110.9(2) . . ?
B6 B10 B11 61.35(18) . . ?
B5 B10 B9 60.1(2) . . ?
B6 B10 B9 108.4(2) . . ?
B11 B10 B9 108.7(2) . . ?
B5 B10 B12 107.8(2) . . ?
B6 B10 B12 107.4(2) . . ?
B11 B10 B12 59.43(19) . . ?
B9 B10 B12 59.47(19) . . ?
C31 B11 B12 120.5(2) . . ?
C31 B11 B10 117.5(2) . . ?
B12 B11 B10 60.64(19) . . ?
C31 B11 B6 122.1(3) . . ?
B12 B11 B6 106.5(2) . . ?
B10 B11 B6 59.04(18) . . ?
C31 B11 B7 125.9(2) . . ?
B12 B11 B7 58.87(18) . . ?
B10 B11 B7 107.3(2) . . ?
B6 B11 B7 106.0(2) . . ?
C31 B11 Ru1 112.7(2) . . ?
B12 B11 Ru1 117.2(2) . . ?
B10 B11 Ru1 119.0(2) . . ?
B6 B11 Ru1 66.08(14) . . ?
B7 B11 Ru1 64.16(14) . . ?
B11 B12 B9 109.5(2) . . ?
B11 B12 B8 110.8(2) . . ?
B9 B12 B8 60.22(19) . . ?
B11 B12 B7 62.81(19) . . ?
B9 B12 B7 109.5(2) . . ?
B8 B12 B7 60.45(18) . . ?
B11 B12 B10 59.93(19) . . ?
B9 B12 B10 59.9(2) . . ?
B8 B12 B10 108.2(2) . . ?
B7 B12 B10 109.8(2) . . ?
O11 C11 Ru1 173.3(3) . . ?
O12 C12 Ru1 171.6(3) . . ?
O13 C13 Ru2 176.6(3) . . ?
O14 C14 Ru2 172.3(3) . . ?
O15 C15 Ru2 177.2(3) . . ?
O16 C16 Ru3 176.1(3) . . ?
O17 C17 Ru3 178.3(3) . . ?
H21 C21 C22 116.3(19) . . ?
H21 C21 B7 117.9(19) . . ?
C22 C21 B7 122.9(3) . . ?
H21 C21 Ru2 108.6(19) . . ?
C22 C21 Ru2 74.44(17) . . ?
B7 C21 Ru2 103.41(19) . . ?
H21 C21 Ru3 63.7(19) . . ?
C22 C21 Ru3 135.1(2) . . ?
B7 C21 Ru3 85.53(19) . . ?
Ru2 C21 Ru3 64.82(8) . . ?
C21 C22 C23 126.8(3) . . ?
C21 C22 Ru2 71.50(19) . . ?
C23 C22 Ru2 123.0(2) . . ?
C22 C23 C25 114.2(3) . . ?
C22 C23 C26 104.2(3) . . ?
C25 C23 C26 108.0(3) . . ?
C22 C23 C24 110.8(3) . . ?
C25 C23 C24 110.2(3) . . ?
C26 C23 C24 109.1(3) . . ?
C32 C31 B11 125.8(3) . . ?
C32 C31 Ru3 76.47(18) . . ?
B11 C31 Ru3 88.53(18) . . ?
C31 C32 C33 124.6(3) . . ?
C31 C32 Ru3 68.78(16) . . ?
C33 C32 Ru3 126.8(2) . . ?
C34 C33 C35 110.9(3) . . ?
C34 C33 C36 109.4(3) . . ?
C35 C33 C36 107.4(3) . . ?
C34 C33 C32 114.0(3) . . ?
C35 C33 C32 110.5(3) . . ?
C36 C33 C32 104.2(3) . . ?
C42 S C41 98.78(19) . . ?
C42 S C1 106.23(15) . . ?
C41 S C1 109.12(15) . . ?
Cl1 C100 Cl2 118.4(12) . . ?
C100 Cl1 Cl2 50.6(7) . 2 ?
Cl2 Cl2 C100 71.3(10) 2 2 ?
Cl2 Cl2 C100 57.8(12) 2 . ?
C100 Cl2 C100 101.6(14) 2 . ?
Cl2 Cl2 Cl1 121.2(16) 2 2 ?
C100 Cl2 Cl1 56.2(9) 2 2 ?
C100 Cl2 Cl1 150.0(12) . 2 ?

loop_
_geom_bond_atom_site_label_1
_geom_bond_atom_site_label_2
_geom_bond_distance
_geom_bond_site_symmetry_2
_geom_bond_publ_flag
Ru1 C11 1.902(4) . ?
Ru1 C12 1.906(3) . ?
Ru1 B7 2.249(3) . ?
Ru1 B3 2.250(4) . ?
Ru1 C1 2.270(3) . ?
Ru1 B6 2.291(3) . ?
Ru1 B11 2.313(3) . ?
Ru1 Ru3 2.8977(5) . ?
Ru1 Ru2 2.9014(5) . ?
Ru2 C14 1.892(3) . ?
Ru2 C15 1.898(4) . ?
Ru2 C13 1.964(4) . ?
Ru2 C21 2.363(3) . ?
Ru2 C22 2.401(3) . ?
Ru2 Ru3 2.6366(4) . ?
Ru3 C17 1.801(4) . ?
Ru3 C16 1.886(3) . ?
Ru3 C31 2.265(3) . ?
Ru3 H21 2.29(3) . ?
Ru3 C32 2.362(3) . ?
Ru3 C21 2.548(3) . ?
C1 B4 1.707(5) . ?
C1 B5 1.716(4) . ?
C1 B6 1.719(5) . ?
C1 B3 1.773(4) . ?
C1 S 1.807(3) . ?
B3 B8 1.789(5) . ?
B3 B4 1.808(5) . ?
B3 B7 1.821(5) . ?
B4 B9 1.779(5) . ?
B4 B5 1.783(5) . ?
B4 B8 1.788(5) . ?
B5 B10 1.766(5) . ?
B5 B9 1.780(5) . ?
B5 B6 1.800(5) . ?
B6 B10 1.779(5) . ?
B6 B11 1.820(5) . ?
B7 C21 1.578(4) . ?
B7 B12 1.791(4) . ?
B7 B8 1.802(5) . ?
B7 B11 1.861(5) . ?
B8 B12 1.789(5) . ?
B8 B9 1.791(5) . ?
B9 B12 1.782(5) . ?
B9 B10 1.790(5) . ?
B10 B11 1.789(5) . ?
B10 B12 1.802(5) . ?
B11 C31 1.577(5) . ?
B11 B12 1.780(5) . ?
C11 O11 1.156(4) . ?
C12 O12 1.155(4) . ?
C13 O13 1.128(4) . ?
C14 O14 1.153(4) . ?
C15 O15 1.161(5) . ?
C16 O16 1.150(4) . ?
C17 O17 1.178(4) . ?
C21 H21 0.99(3) . ?
C21 C22 1.396(4) . ?
C22 C23 1.528(4) . ?
C23 C25 1.534(5) . ?
C23 C26 1.542(5) . ?
C23 C24 1.543(5) . ?
C31 C32 1.385(4) . ?
C32 C33 1.533(4) . ?
C33 C34 1.518(5) . ?
C33 C35 1.533(5) . ?
C33 C36 1.533(4) . ?
S C42 1.793(3) . ?
S C41 1.802(3) . ?
C100 Cl1 1.690(14) . ?
C100 Cl2 1.757(16) . ?
Cl1 Cl2 1.95(2) 2 ?
Cl2 Cl2 1.44(3) 2 ?
Cl2 C100 1.57(2) 2 ?
Cl2 Cl1 1.95(2) 2 ?
